data_7708707
loop_
_publ_author_name
'Guesne, Sebastien'
'Connole, Laura'
'Kim, Stephanie'
'Motevalli, Majid'
'Robson, Lesley'
'Michael-Titus, Adina T'
'Sullivan, Alice'

_publ_section_title
;
 Umbelliferyloxymethyl Phosphonate Compounds- weakly binding zinc
 ionophores with neuroprotective properties
;
_journal_name_full 'Dalton Transactions'
_journal_paper_doi 10.1039/D1DT02298A
_journal_year 2021
_chemical_formula_sum 'C15 H19 O6 P'
_chemical_formula_weight 326.27
_space_group_crystal_system monoclinic
_space_group_IT_number 14
_space_group_name_Hall '-P 2yn'
_space_group_name_H-M_alt 'P 1 21/n 1'
_atom_sites_solution_hydrogens geom
_atom_sites_solution_primary direct
_atom_sites_solution_secondary difmap
_audit_creation_method SHELXL-2013
_audit_update_record
;
2021-10-29 deposited with the CCDC.	2021-11-02 downloaded from the CCDC.
;
_cell_angle_alpha 90
_cell_angle_beta 105.12(2)
_cell_angle_gamma 90
_cell_formula_units_Z 4
_cell_length_a 16.6014(10)
_cell_length_b 8.812(2)
_cell_length_c 11.132(2)
_cell_measurement_reflns_used 25
_cell_measurement_temperature 160(2)
_cell_measurement_theta_max 13.62
_cell_measurement_theta_min 9.96
_cell_volume 1572.1(5)
_computing_cell_refinement 'CAD4 /PC (Enraf Nonius, 1994)'
_computing_data_collection 'CAD4 /PC (Enraf Nonius, 1994)'
_computing_data_reduction 'XCAD4 (Harms & Wocadlo, 1995)'
_computing_molecular_graphics 'Ortep-3 for Windows (Farrugia, 1997)'
_computing_publication_material 'WinGX publication routines (Farrugia, 1999)'
_computing_structure_refinement 'SHELXL-2013 (Sheldrick, 2013)'
_computing_structure_solution 'SHELXS-97 (Sheldrick, 1997)'
_diffrn_ambient_temperature 160(2)
_diffrn_detector 'scintillation LiI'
_diffrn_detector_dtime 1.195
_diffrn_measured_fraction_theta_full 0.991
_diffrn_measured_fraction_theta_max 0.993
_diffrn_measurement_device '\k-geometry diffractometer'
_diffrn_measurement_device_type 'Enraf Nonius CAD4'
_diffrn_measurement_method 'non-profiled omega/2theta scans'
_diffrn_radiation_type MoK\a
_diffrn_radiation_wavelength 0.71073
_diffrn_reflns_av_R_equivalents 0.0130
_diffrn_reflns_av_unetI/netI 0.1220
_diffrn_reflns_Laue_measured_fraction_full 0.991
_diffrn_reflns_Laue_measured_fraction_max 0.993
_diffrn_reflns_limit_h_max 21
_diffrn_reflns_limit_h_min -1
_diffrn_reflns_limit_k_max 11
_diffrn_reflns_limit_k_min 0
_diffrn_reflns_limit_l_max 13
_diffrn_reflns_limit_l_min -14
_diffrn_reflns_number 3800
_diffrn_reflns_point_group_measured_fraction_full 0.991
_diffrn_reflns_point_group_measured_fraction_max 0.993
_diffrn_reflns_theta_full 25.242
_diffrn_reflns_theta_max 27.469
_diffrn_reflns_theta_min 1.987
_diffrn_source 'fine-focus sealed tube'
_diffrn_standards_decay_% 2
_diffrn_standards_interval_count 100
_diffrn_standards_interval_time 60
_diffrn_standards_number 2
_exptl_absorpt_coefficient_mu 0.201
_exptl_absorpt_correction_T_max 0.9984
_exptl_absorpt_correction_T_min 0.9786
_exptl_absorpt_correction_type psi-scan
_exptl_absorpt_process_details
;
North A.C.T., Phillips D.C. & Mathews F.S. (1968) Acta. Cryst. A24, 351
        Number of psi-scan sets used was   3
        Theta correction was applied.
        Averaged transmission function was used.
        No Fourier smoothing was applied.
;
_exptl_crystal_colour Colourless
_exptl_crystal_density_diffrn 1.378
_exptl_crystal_description Block
_exptl_crystal_F_000 688
_exptl_crystal_size_max 0.3
_exptl_crystal_size_mid 0.2
_exptl_crystal_size_min 0.1
_refine_diff_density_max 0.664
_refine_diff_density_min -0.912
_refine_diff_density_rms 0.106
_refine_ls_extinction_method none
_refine_ls_goodness_of_fit_ref 1.051
_refine_ls_hydrogen_treatment constr
_refine_ls_matrix_type full
_refine_ls_number_parameters 221
_refine_ls_number_reflns 3585
_refine_ls_number_restraints 38
_refine_ls_restrained_S_all 1.045
_refine_ls_R_factor_all 0.1878
_refine_ls_R_factor_gt 0.0697
_refine_ls_shift/su_max 0.000
_refine_ls_shift/su_mean 0.000
_refine_ls_structure_factor_coef Fsqd
_refine_ls_weighting_details 'w=1/[\s^2^(Fo^2^)+(0.0769P)^2^+4.1680P] where P=(Fo^2^+2Fc^2^)/3'
_refine_ls_weighting_scheme calc
_refine_ls_wR_factor_gt 0.1703
_refine_ls_wR_factor_ref 0.2212
_reflns_Friedel_coverage 0.000
_reflns_number_gt 1836
_reflns_number_total 3585
_reflns_threshold_expression 'I > 2\s(I)'
_cod_data_source_file d1dt02298a2.cif
_cod_data_source_block shelx
_cod_original_cell_volume 1572.2(5)
_cod_original_sg_symbol_H-M 'P 21/n'
_cod_database_code 7708707
_shelx_space_group_comment
;
The symmetry employed for this shelxl refinement is uniquely defined
by the following loop, which should always be used as a source of
symmetry information in preference to the above space-group names.
They are only intended as comments.
;
_shelxl_version_number 2013-4

loop_
_space_group_symop_operation_xyz
'x, y, z'
'-x+1/2, y+1/2, -z+1/2'
'-x, -y, -z'
'x-1/2, -y-1/2, z-1/2'

loop_
_atom_site_label
_atom_site_type_symbol
_atom_site_fract_x
_atom_site_fract_y
_atom_site_fract_z
_atom_site_U_iso_or_equiv
_atom_site_adp_type
_atom_site_occupancy
_atom_site_site_symmetry_order
_atom_site_calc_flag
_atom_site_refinement_flags_posn
_atom_site_refinement_flags_adp
_atom_site_refinement_flags_occupancy
_atom_site_disorder_assembly
_atom_site_disorder_group
C1 C -0.2286(3) 0.5681(6) 0.3614(4) 0.0319(11) Uani 1 1 d . . . . .
C2 C -0.1864(3) 0.7137(6) 0.3748(4) 0.0300(11) Uani 1 1 d . . . . .
H2 H -0.2160 0.8012 0.3892 0.036 Uiso 1 1 calc R U . . .
C3 C -0.1075(3) 0.7304(6) 0.3677(4) 0.0257(10) Uani 1 1 d . . . . .
C4 C -0.0620(3) 0.5968(5) 0.3482(4) 0.0234(10) Uani 1 1 d . . . . .
C5 C -0.1014(2) 0.4553(5) 0.3371(4) 0.0207(10) Uani 1 1 d . . . . .
C6 C -0.0660(3) 0.8817(6) 0.3799(5) 0.0387(13) Uani 1 1 d . . . . .
H6A H -0.1043 0.9592 0.3959 0.058 Uiso 1 1 calc R U . . .
H6B H -0.0510 0.9061 0.3027 0.058 Uiso 1 1 calc R U . . .
H6C H -0.0155 0.8795 0.4492 0.058 Uiso 1 1 calc R U . . .
C7 C 0.0203(3) 0.5995(6) 0.3369(4) 0.0255(10) Uani 1 1 d . . . . .
H7 H 0.0488 0.6936 0.3414 0.031 Uiso 1 1 calc R U . . .
C8 C 0.0608(3) 0.4659(5) 0.3190(4) 0.0253(11) Uani 1 1 d . . . . .
H8 H 0.1164 0.4693 0.3113 0.030 Uiso 1 1 calc R U . . .
C9 C 0.0195(3) 0.3284(6) 0.3127(4) 0.0285(11) Uani 1 1 d . . . . .
C10 C -0.0635(2) 0.3224(6) 0.3188(4) 0.0230(10) Uani 1 1 d . . . . .
H10 H -0.0927 0.2287 0.3105 0.028 Uiso 1 1 calc R U . . .
C11 C 0.1350(3) 0.1941(6) 0.2776(5) 0.0311(12) Uani 1 1 d . . . . .
H11A H 0.1733 0.2525 0.3447 0.037 Uiso 1 1 calc R U . . .
H11B H 0.1327 0.2449 0.1975 0.037 Uiso 1 1 calc R U . . .
C12A C 0.0951(17) -0.122(4) 0.0620(18) 0.053(5) Uani 0.48(5) 1 d . U P A 1
H12A H 0.1488 -0.1016 0.0419 0.064 Uiso 0.48(5) 1 calc R U P A 1
H12B H 0.0519 -0.0554 0.0096 0.064 Uiso 0.48(5) 1 calc R U P A 1
C13A C 0.072(3) -0.281(3) 0.039(2) 0.065(7) Uani 0.50(6) 1 d . U P A 1
H13A H 0.0690 -0.3059 -0.0475 0.098 Uiso 0.50(6) 1 calc R U P A 1
H13B H 0.0173 -0.2978 0.0551 0.098 Uiso 0.50(6) 1 calc R U P A 1
H13C H 0.1137 -0.3448 0.0946 0.098 Uiso 0.50(6) 1 calc R U P A 1
C12B C 0.1177(13) -0.189(4) 0.092(2) 0.055(6) Uani 0.52(5) 1 d . U P A 2
H12C H 0.1559 -0.2726 0.1283 0.066 Uiso 0.52(5) 1 calc R U P A 2
H12D H 0.1441 -0.1282 0.0375 0.066 Uiso 0.52(5) 1 calc R U P A 2
C13B C 0.0361(18) -0.251(4) 0.017(2) 0.072(6) Uani 0.50(6) 1 d . U P A 2
H13D H 0.0457 -0.3191 -0.0471 0.108 Uiso 0.50(6) 1 calc R U P A 2
H13E H -0.0004 -0.1676 -0.0217 0.108 Uiso 0.50(6) 1 calc R U P A 2
H13F H 0.0094 -0.3078 0.0724 0.108 Uiso 0.50(6) 1 calc R U P A 2
C14 C 0.2228(3) -0.1897(7) 0.4584(5) 0.0403(13) Uani 1 1 d . . . . .
H14A H 0.2258 -0.2572 0.3886 0.048 Uiso 1 1 calc R U . . .
H14B H 0.1925 -0.2440 0.5111 0.048 Uiso 1 1 calc R U . . .
C15 C 0.3082(4) -0.1529(8) 0.5329(5) 0.0563(17) Uani 1 1 d . . . . .
H15A H 0.3386 -0.1015 0.4801 0.084 Uiso 1 1 calc R U . . .
H15B H 0.3374 -0.2467 0.5659 0.084 Uiso 1 1 calc R U . . .
H15C H 0.3051 -0.0862 0.6020 0.084 Uiso 1 1 calc R U . . .
O1 O -0.18367(17) 0.4436(4) 0.3426(3) 0.0268(7) Uani 1 1 d . . . . .
O2 O -0.3001(2) 0.5463(5) 0.3633(3) 0.0435(10) Uani 1 1 d . . . . .
O3 O 0.05402(17) 0.1922(4) 0.2981(3) 0.0280(8) Uani 1 1 d . . . . .
O4 O 0.25341(19) 0.0031(4) 0.2389(3) 0.0363(8) Uani 1 1 d . . . . .
O5 O 0.1026(2) -0.0932(4) 0.1902(3) 0.0422(10) Uani 1 1 d . . . . .
O6 O 0.1779(2) -0.0511(4) 0.4095(3) 0.0415(10) Uani 1 1 d . . . . .
P1 P 0.17424(7) 0.00368(17) 0.27464(11) 0.0290(3) Uani 1 1 d . . . . .

loop_
_atom_site_aniso_label
_atom_site_aniso_U_11
_atom_site_aniso_U_22
_atom_site_aniso_U_33
_atom_site_aniso_U_23
_atom_site_aniso_U_13
_atom_site_aniso_U_12
C1 0.026(2) 0.036(3) 0.034(3) 0.001(2) 0.0079(19) 0.009(2)
C2 0.030(2) 0.022(3) 0.038(3) 0.002(2) 0.008(2) 0.011(2)
C3 0.030(2) 0.022(3) 0.024(2) -0.0017(19) 0.0041(18) 0.001(2)
C4 0.023(2) 0.024(3) 0.024(2) 0.005(2) 0.0065(17) 0.0028(19)
C5 0.0178(19) 0.023(3) 0.023(2) 0.0017(18) 0.0077(16) -0.0020(17)
C6 0.036(3) 0.026(3) 0.052(3) -0.002(2) 0.006(2) 0.003(2)
C7 0.026(2) 0.019(3) 0.031(2) -0.001(2) 0.0068(18) -0.0111(19)
C8 0.018(2) 0.026(3) 0.032(2) 0.006(2) 0.0078(17) 0.0002(19)
C9 0.019(2) 0.040(3) 0.028(2) 0.001(2) 0.0099(18) 0.002(2)
C10 0.021(2) 0.022(3) 0.026(2) 0.000(2) 0.0060(17) -0.0025(19)
C11 0.019(2) 0.027(3) 0.053(3) -0.001(2) 0.019(2) 0.008(2)
C12A 0.050(10) 0.075(12) 0.028(8) 0.000(8) -0.001(7) 0.003(9)
C13A 0.082(19) 0.071(11) 0.031(9) -0.007(8) -0.006(11) 0.007(12)
C12B 0.035(8) 0.090(17) 0.041(10) -0.016(10) 0.011(7) -0.003(8)
C13B 0.045(11) 0.108(17) 0.047(10) 0.000(10) -0.018(8) -0.004(10)
C14 0.038(3) 0.040(4) 0.044(3) 0.009(3) 0.013(2) 0.003(2)
C15 0.054(4) 0.069(5) 0.039(3) 0.004(3) 0.000(3) 0.012(3)
O1 0.0190(14) 0.0226(19) 0.0410(18) -0.0015(15) 0.0117(13) -0.0013(13)
O2 0.0248(16) 0.050(3) 0.059(2) -0.003(2) 0.0163(16) 0.0039(16)
O3 0.0207(15) 0.020(2) 0.048(2) 0.0005(15) 0.0168(14) -0.0020(13)
O4 0.0297(15) 0.036(2) 0.049(2) 0.0059(18) 0.0205(14) 0.0074(16)
O5 0.0364(19) 0.043(3) 0.053(2) -0.0159(19) 0.0205(17) -0.0061(17)
O6 0.0415(19) 0.046(3) 0.043(2) 0.0090(18) 0.0222(16) 0.0172(17)
P1 0.0245(5) 0.0303(7) 0.0366(6) 0.0029(6) 0.0159(5) 0.0049(6)

loop_
_atom_type_symbol
_atom_type_description
_atom_type_scat_dispersion_real
_atom_type_scat_dispersion_imag
_atom_type_scat_source
C C 0.0033 0.0016 'International Tables Vol C Tables 4.2.6.8 and 6.1.1.4'
H H 0.0000 0.0000 'International Tables Vol C Tables 4.2.6.8 and 6.1.1.4'
O O 0.0106 0.0060 'International Tables Vol C Tables 4.2.6.8 and 6.1.1.4'
P P 0.1023 0.0942 'International Tables Vol C Tables 4.2.6.8 and 6.1.1.4'

loop_
_geom_angle_atom_site_label_1
_geom_angle_atom_site_label_2
_geom_angle_atom_site_label_3
_geom_angle
_geom_angle_site_symmetry_1
_geom_angle_site_symmetry_3
_geom_angle_publ_flag
O2 C1 O1 116.8(5) . . ?
O2 C1 C2 126.1(5) . . ?
O1 C1 C2 117.1(4) . . ?
C3 C2 C1 123.0(4) . . ?
C3 C2 H2 118.5 . . ?
C1 C2 H2 118.5 . . ?
C2 C3 C4 118.5(4) . . ?
C2 C3 C6 121.9(4) . . ?
C4 C3 C6 119.7(4) . . ?
C5 C4 C7 116.8(4) . . ?
C5 C4 C3 119.2(4) . . ?
C7 C4 C3 124.0(4) . . ?
C10 C5 O1 116.0(4) . . ?
C10 C5 C4 123.6(4) . . ?
O1 C5 C4 120.4(4) . . ?
C3 C6 H6A 109.5 . . ?
C3 C6 H6B 109.5 . . ?
H6A C6 H6B 109.5 . . ?
C3 C6 H6C 109.5 . . ?
H6A C6 H6C 109.5 . . ?
H6B C6 H6C 109.5 . . ?
C8 C7 C4 121.0(4) . . ?
C8 C7 H7 119.5 . . ?
C4 C7 H7 119.5 . . ?
C9 C8 C7 119.7(4) . . ?
C9 C8 H8 120.2 . . ?
C7 C8 H8 120.2 . . ?
O3 C9 C8 124.1(4) . . ?
O3 C9 C10 115.1(4) . . ?
C8 C9 C10 120.8(5) . . ?
C5 C10 C9 118.1(4) . . ?
C5 C10 H10 120.9 . . ?
C9 C10 H10 120.9 . . ?
O3 C11 P1 110.7(3) . . ?
O3 C11 H11A 109.5 . . ?
P1 C11 H11A 109.5 . . ?
O3 C11 H11B 109.5 . . ?
P1 C11 H11B 109.5 . . ?
H11A C11 H11B 108.1 . . ?
O5 C12A C13A 107.2(18) . . ?
O5 C12A H12A 110.3 . . ?
C13A C12A H12A 110.3 . . ?
O5 C12A H12B 110.3 . . ?
C13A C12A H12B 110.3 . . ?
H12A C12A H12B 108.5 . . ?
C12A C13A H13A 109.5 . . ?
C12A C13A H13B 109.5 . . ?
H13A C13A H13B 109.5 . . ?
C12A C13A H13C 109.5 . . ?
H13A C13A H13C 109.5 . . ?
H13B C13A H13C 109.5 . . ?
O5 C12B C13B 108.7(18) . . ?
O5 C12B H12C 109.9 . . ?
C13B C12B H12C 109.9 . . ?
O5 C12B H12D 109.9 . . ?
C13B C12B H12D 109.9 . . ?
H12C C12B H12D 108.3 . . ?
C12B C13B H13D 109.5 . . ?
C12B C13B H13E 109.5 . . ?
H13D C13B H13E 109.5 . . ?
C12B C13B H13F 109.5 . . ?
H13D C13B H13F 109.5 . . ?
H13E C13B H13F 109.5 . . ?
O6 C14 C15 110.3(5) . . ?
O6 C14 H14A 109.6 . . ?
C15 C14 H14A 109.6 . . ?
O6 C14 H14B 109.6 . . ?
C15 C14 H14B 109.6 . . ?
H14A C14 H14B 108.1 . . ?
C14 C15 H15A 109.5 . . ?
C14 C15 H15B 109.5 . . ?
H15A C15 H15B 109.5 . . ?
C14 C15 H15C 109.5 . . ?
H15A C15 H15C 109.5 . . ?
H15B C15 H15C 109.5 . . ?
C1 O1 C5 121.8(4) . . ?
C9 O3 C11 117.1(4) . . ?
C12A O5 P1 123.6(9) . . ?
C12B O5 P1 121.0(7) . . ?
C14 O6 P1 120.3(3) . . ?
O4 P1 O5 115.4(2) . . ?
O4 P1 O6 116.5(2) . . ?
O5 P1 O6 104.0(2) . . ?
O4 P1 C11 111.2(2) . . ?
O5 P1 C11 107.3(2) . . ?
O6 P1 C11 101.1(2) . . ?

loop_
_geom_bond_atom_site_label_1
_geom_bond_atom_site_label_2
_geom_bond_distance
_geom_bond_site_symmetry_2
_geom_bond_publ_flag
C1 O2 1.209(5) . ?
C1 O1 1.373(6) . ?
C1 C2 1.451(7) . ?
C2 C3 1.340(6) . ?
C2 H2 0.9500 . ?
C3 C4 1.446(6) . ?
C3 C6 1.491(7) . ?
C4 C5 1.399(6) . ?
C4 C7 1.404(6) . ?
C5 C10 1.370(6) . ?
C5 O1 1.387(5) . ?
C6 H6A 0.9800 . ?
C6 H6B 0.9800 . ?
C6 H6C 0.9800 . ?
C7 C8 1.395(7) . ?
C7 H7 0.9500 . ?
C8 C9 1.385(7) . ?
C8 H8 0.9500 . ?
C9 O3 1.357(6) . ?
C9 C10 1.398(6) . ?
C10 H10 0.9500 . ?
C11 O3 1.421(4) . ?
C11 P1 1.803(5) . ?
C11 H11A 0.9900 . ?
C11 H11B 0.9900 . ?
C12A O5 1.423(18) . ?
C12A C13A 1.46(4) . ?
C12A H12A 0.9900 . ?
C12A H12B 0.9900 . ?
C13A H13A 0.9800 . ?
C13A H13B 0.9800 . ?
C13A H13C 0.9800 . ?
C12B O5 1.453(19) . ?
C12B C13B 1.50(3) . ?
C12B H12C 0.9900 . ?
C12B H12D 0.9900 . ?
C13B H13D 0.9800 . ?
C13B H13E 0.9800 . ?
C13B H13F 0.9800 . ?
C14 O6 1.461(6) . ?
C14 C15 1.479(7) . ?
C14 H14A 0.9900 . ?
C14 H14B 0.9900 . ?
C15 H15A 0.9800 . ?
C15 H15B 0.9800 . ?
C15 H15C 0.9800 . ?
O4 P1 1.469(3) . ?
O5 P1 1.563(4) . ?
O6 P1 1.563(4) . ?

loop_
_geom_torsion_atom_site_label_1
_geom_torsion_atom_site_label_2
_geom_torsion_atom_site_label_3
_geom_torsion_atom_site_label_4
_geom_torsion
_geom_torsion_site_symmetry_1
_geom_torsion_site_symmetry_2
_geom_torsion_site_symmetry_3
_geom_torsion_site_symmetry_4
_geom_torsion_publ_flag
O2 C1 C2 C3 -177.7(5) . . . . ?
O1 C1 C2 C3 1.0(7) . . . . ?
C1 C2 C3 C4 -1.2(7) . . . . ?
C1 C2 C3 C6 179.1(4) . . . . ?
C2 C3 C4 C5 0.2(6) . . . . ?
C6 C3 C4 C5 179.9(4) . . . . ?
C2 C3 C4 C7 178.8(4) . . . . ?
C6 C3 C4 C7 -1.5(7) . . . . ?
C7 C4 C5 C10 1.4(6) . . . . ?
C3 C4 C5 C10 -179.9(4) . . . . ?
C7 C4 C5 O1 -177.7(4) . . . . ?
C3 C4 C5 O1 1.1(6) . . . . ?
C5 C4 C7 C8 -1.8(6) . . . . ?
C3 C4 C7 C8 179.6(4) . . . . ?
C4 C7 C8 C9 -0.2(7) . . . . ?
C7 C8 C9 O3 -178.6(4) . . . . ?
C7 C8 C9 C10 2.7(7) . . . . ?
O1 C5 C10 C9 -179.9(4) . . . . ?
C4 C5 C10 C9 1.0(6) . . . . ?
O3 C9 C10 C5 178.1(4) . . . . ?
C8 C9 C10 C5 -3.0(6) . . . . ?
O2 C1 O1 C5 179.1(4) . . . . ?
C2 C1 O1 C5 0.3(6) . . . . ?
C10 C5 O1 C1 179.6(4) . . . . ?
C4 C5 O1 C1 -1.3(6) . . . . ?
C8 C9 O3 C11 -5.6(6) . . . . ?
C10 C9 O3 C11 173.2(4) . . . . ?
P1 C11 O3 C9 174.8(3) . . . . ?
C13A C12A O5 C12B 43(3) . . . . ?
C13A C12A O5 P1 138(2) . . . . ?
C13B C12B O5 C12A -69(3) . . . . ?
C13B C12B O5 P1 -173(2) . . . . ?
C15 C14 O6 P1 96.1(5) . . . . ?
C12A O5 P1 O4 -28.7(18) . . . . ?
C12B O5 P1 O4 6.1(19) . . . . ?
C12A O5 P1 O6 -157.5(18) . . . . ?
C12B O5 P1 O6 -122.7(19) . . . . ?
C12A O5 P1 C11 95.9(18) . . . . ?
C12B O5 P1 C11 130.6(19) . . . . ?
C14 O6 P1 O4 -46.4(4) . . . . ?
C14 O6 P1 O5 81.8(4) . . . . ?
C14 O6 P1 C11 -167.0(4) . . . . ?
O3 C11 P1 O4 173.3(3) . . . . ?
O3 C11 P1 O5 46.2(4) . . . . ?
O3 C11 P1 O6 -62.4(4) . . . . ?
